data_4083345
loop_
_publ_author_name
'Jansen, Eveline'
'Lutz, Martin'
'Bruin, Bas de'
'Elsevier, Cornelis J.'

_publ_section_title
;
 Charge-Delocalized \k2C,N-NHC-Amine Complexes of Rhodium, Iridium, and
 Ruthenium
;
_journal_issue 11
_journal_name_full Organometallics
_journal_page_first 2853
_journal_paper_doi 10.1021/om5003599
_journal_volume 33
_journal_year 2014
_chemical_formula_moiety 'C52 H66 Cl3 N12 Ru2, F6 P, 2(C4 H8 O)'
_chemical_formula_sum 'C60 H82 Cl3 F6 N12 O2 P Ru2'
_chemical_formula_weight 1456.83
_chemical_name_systematic
;
 ?
;
_space_group_crystal_system triclinic
_space_group_IT_number 2
_space_group_name_Hall '-P 1'
_space_group_name_H-M_alt 'P -1'
_symmetry_space_group_name_Hall '-P 1'
_symmetry_space_group_name_H-M 'P -1'
_atom_sites_solution_hydrogens mixed
_atom_sites_solution_primary direct
_atom_sites_solution_secondary difmap
_audit_creation_method SHELXL-2013
_cell_angle_alpha 72.473(1)
_cell_angle_beta 76.223(1)
_cell_angle_gamma 69.686(1)
_cell_formula_units_Z 2
_cell_length_a 14.6524(3)
_cell_length_b 15.6351(2)
_cell_length_c 15.7371(2)
_cell_measurement_reflns_used 43279
_cell_measurement_temperature 150(2)
_cell_measurement_theta_max 27.50
_cell_measurement_theta_min 1.73
_cell_volume 3187.87(9)
_computing_cell_refinement Peakref
_computing_data_collection Apex2
_computing_data_reduction 'Eval15, SADABS-2012/1'
_computing_structure_refinement 'SHELXL-2013 (Sheldrick, 2013)'
_computing_structure_solution SHELXS-97
_diffrn_ambient_temperature 150(2)
_diffrn_measured_fraction_theta_full 1.000
_diffrn_measured_fraction_theta_max 0.999
_diffrn_measurement_device_type 'Bruker Kappa ApexII'
_diffrn_measurement_method '\f and \w scans'
_diffrn_radiation_type MoK\a
_diffrn_radiation_wavelength 0.71073
_diffrn_reflns_av_R_equivalents 0.0208
_diffrn_reflns_av_unetI/netI 0.0221
_diffrn_reflns_Laue_measured_fraction_full 1.000
_diffrn_reflns_Laue_measured_fraction_max 0.999
_diffrn_reflns_limit_h_max 19
_diffrn_reflns_limit_h_min -19
_diffrn_reflns_limit_k_max 20
_diffrn_reflns_limit_k_min -20
_diffrn_reflns_limit_l_max 20
_diffrn_reflns_limit_l_min -19
_diffrn_reflns_number 54212
_diffrn_reflns_point_group_measured_fraction_full 1.000
_diffrn_reflns_point_group_measured_fraction_max 0.999
_diffrn_reflns_theta_full 25.242
_diffrn_reflns_theta_max 27.500
_diffrn_reflns_theta_min 1.729
_diffrn_source 'sealed tube'
_exptl_absorpt_coefficient_mu 0.695
_exptl_absorpt_correction_T_max 0.7456
_exptl_absorpt_correction_T_min 0.6780
_exptl_absorpt_correction_type multi-scan
_exptl_absorpt_process_details SADABS-2012/1
_exptl_crystal_colour blue-green
_exptl_crystal_density_diffrn 1.518
_exptl_crystal_description block
_exptl_crystal_F_000 1500
_exptl_crystal_size_max 0.31
_exptl_crystal_size_mid 0.22
_exptl_crystal_size_min 0.10
_refine_diff_density_max 0.845
_refine_diff_density_min -0.583
_refine_diff_density_rms 0.068
_refine_ls_extinction_method none
_refine_ls_goodness_of_fit_ref 1.030
_refine_ls_hydrogen_treatment mixed
_refine_ls_matrix_type full
_refine_ls_number_parameters 832
_refine_ls_number_reflns 14639
_refine_ls_number_restraints 124
_refine_ls_restrained_S_all 1.063
_refine_ls_R_factor_all 0.0386
_refine_ls_R_factor_gt 0.0306
_refine_ls_shift/su_max 0.003
_refine_ls_shift/su_mean 0.000
_refine_ls_structure_factor_coef Fsqd
_refine_ls_weighting_details 'w=1/[\s^2^(Fo^2^)+(0.0393P)^2^+3.1462P] where P=(Fo^2^+2Fc^2^)/3'
_refine_ls_weighting_scheme calc
_refine_ls_wR_factor_gt 0.0774
_refine_ls_wR_factor_ref 0.0814
_reflns_Friedel_coverage 0.000
_reflns_number_gt 12471
_reflns_number_total 14639
_reflns_threshold_expression 'I > 2\s(I)'
_cod_data_source_file om5003599_si_002.cif
_cod_data_source_block l0581a
_cod_depositor_comments 'Adding full bibliography for 4083343--4083345.cif.'
_cod_database_code 4083345
_shelx_space_group_comment
;
The symmetry employed for this shelxl refinement is uniquely defined
by the following loop, which should always be used as a source of
symmetry information in preference to the above space-group names.
They are only intended as comments.
;
_shelxl_version_number 2013-4

loop_
_space_group_symop_operation_xyz
'x, y, z'
'-x, -y, -z'

loop_
_atom_site_label
_atom_site_type_symbol
_atom_site_fract_x
_atom_site_fract_y
_atom_site_fract_z
_atom_site_U_iso_or_equiv
_atom_site_adp_type
_atom_site_occupancy
_atom_site_site_symmetry_order
_atom_site_calc_flag
_atom_site_refinement_flags_posn
_atom_site_refinement_flags_adp
_atom_site_refinement_flags_occupancy
_atom_site_disorder_assembly
_atom_site_disorder_group
Ru1 Ru 0.13567(2) 0.67193(2) 0.31329(2) 0.02075(5) Uani 1 1 d . . . . .
Ru2 Ru 0.09227(2) 0.71703(2) 0.59571(2) 0.01976(5) Uani 1 1 d . . . . .
Cl1 Cl 0.26173(4) 0.53447(4) 0.38525(4) 0.02520(11) Uani 1 1 d . . . . .
Cl2 Cl -0.02899(4) 0.63610(4) 0.60562(3) 0.02447(11) Uani 1 1 d . . . . .
Cl3 Cl 0.12721(4) 0.76070(3) 0.42582(3) 0.01936(10) Uani 1 1 d . . . . .
N11 N 0.19342(15) 0.79565(14) 0.13645(13) 0.0284(4) Uani 1 1 d . . . . .
N21 N 0.31180(14) 0.74800(14) 0.21428(13) 0.0285(4) Uani 1 1 d . . . . .
N31 N 0.02517(15) 0.77464(13) 0.26460(13) 0.0253(4) Uani 1 1 d . . . . .
H31A H -0.029(2) 0.781(2) 0.2993(19) 0.035(8) Uiso 1 1 d . . . . .
C11 C 0.22052(17) 0.74155(15) 0.21864(15) 0.0251(4) Uani 1 1 d . . . . .
C21 C 0.2686(2) 0.83230(18) 0.08257(17) 0.0341(5) Uani 1 1 d . . . . .
H21 H 0.2678 0.8710 0.0230 0.041 Uiso 1 1 calc R U . . .
C31 C 0.34156(19) 0.80219(18) 0.13139(17) 0.0338(5) Uani 1 1 d . . . . .
H31 H 0.4029 0.8154 0.1128 0.041 Uiso 1 1 calc R U . . .
C41 C 0.10058(19) 0.81628(17) 0.10968(16) 0.0309(5) Uani 1 1 d . . . . .
C51 C 0.0913(2) 0.8472(2) 0.01836(18) 0.0467(7) Uani 1 1 d . . . . .
H51 H 0.1484 0.8476 -0.0255 0.056 Uiso 1 1 calc R U . . .
C61 C 0.0008(3) 0.8771(3) -0.0090(2) 0.0656(11) Uani 1 1 d . . . . .
H61 H -0.0046 0.8978 -0.0714 0.079 Uiso 1 1 calc R U . . .
C71 C -0.0833(3) 0.8768(3) 0.0552(2) 0.0656(10) Uani 1 1 d . . . . .
H71 H -0.1463 0.8995 0.0367 0.079 Uiso 1 1 calc R U . . .
C81 C -0.0748(2) 0.8439(2) 0.14490(19) 0.0446(7) Uani 1 1 d . . . . .
H81 H -0.1324 0.8429 0.1880 0.054 Uiso 1 1 calc R U . . .
C91 C 0.01704(18) 0.81152(16) 0.17477(16) 0.0286(5) Uani 1 1 d . . . . .
C101 C 0.37170(18) 0.71054(17) 0.28723(18) 0.0335(5) Uani 1 1 d . . . . .
H10A H 0.4402 0.6788 0.2635 0.040 Uiso 1 1 calc R U . . .
H10B H 0.3458 0.6632 0.3349 0.040 Uiso 1 1 calc R U . . .
C111 C 0.3715(2) 0.78747(19) 0.32776(18) 0.0364(6) Uani 1 1 d . . . . .
H11A H 0.3981 0.8343 0.2801 0.044 Uiso 1 1 calc R U . . .
H11B H 0.3028 0.8198 0.3505 0.044 Uiso 1 1 calc R U . . .
C121 C 0.4320(2) 0.7497(2) 0.4043(2) 0.0512(8) Uani 1 1 d . . . . .
H12A H 0.5017 0.7221 0.3805 0.061 Uiso 1 1 calc R U . . .
H12B H 0.4089 0.6990 0.4496 0.061 Uiso 1 1 calc R U . . .
C131 C 0.4246(3) 0.8257(3) 0.4498(2) 0.0701(11) Uani 1 1 d . . . . .
H13A H 0.4464 0.8765 0.4051 0.105 Uiso 1 1 calc R U . . .
H13B H 0.4666 0.7988 0.4972 0.105 Uiso 1 1 calc R U . . .
H13C H 0.3562 0.8508 0.4765 0.105 Uiso 1 1 calc R U . . .
N12 N 0.04734(15) 0.57864(14) 0.22890(13) 0.0279(4) Uani 1 1 d . . . . .
N22 N 0.20046(15) 0.55335(14) 0.17132(13) 0.0292(4) Uani 1 1 d . . . . .
N32 N 0.03524(15) 0.59466(14) 0.40509(14) 0.0252(4) Uani 1 1 d . . . . .
H32A H 0.024(2) 0.6034(19) 0.456(2) 0.030(7) Uiso 1 1 d . . . . .
H32B H 0.069(2) 0.537(2) 0.4072(19) 0.034(8) Uiso 1 1 d . . . . .
C12 C 0.13153(17) 0.59837(15) 0.23061(15) 0.0251(4) Uani 1 1 d . . . . .
C22 C 0.0658(2) 0.52305(18) 0.16862(17) 0.0359(6) Uani 1 1 d . . . . .
H22 H 0.0196 0.5006 0.1552 0.043 Uiso 1 1 calc R U . . .
C32 C 0.1608(2) 0.50726(18) 0.13324(17) 0.0358(6) Uani 1 1 d . . . . .
H32 H 0.1950 0.4712 0.0901 0.043 Uiso 1 1 calc R U . . .
C42 C -0.04678(18) 0.60838(16) 0.28125(16) 0.0277(5) Uani 1 1 d . . . . .
C52 C -0.1314(2) 0.63053(18) 0.24463(17) 0.0344(5) Uani 1 1 d . . . . .
H52 H -0.1268 0.6269 0.1845 0.041 Uiso 1 1 calc R U . . .
C62 C -0.2235(2) 0.65820(19) 0.29576(18) 0.0362(6) Uani 1 1 d . . . . .
H62 H -0.2816 0.6731 0.2707 0.043 Uiso 1 1 calc R U . . .
C72 C -0.23009(19) 0.66394(18) 0.38319(18) 0.0357(6) Uani 1 1 d . . . . .
H72 H -0.2928 0.6829 0.4181 0.043 Uiso 1 1 calc R U . . .
C82 C -0.14524(18) 0.64198(17) 0.42003(17) 0.0303(5) Uani 1 1 d . . . . .
H82 H -0.1503 0.6462 0.4800 0.036 Uiso 1 1 calc R U . . .
C92 C -0.05302(17) 0.61385(15) 0.36986(15) 0.0260(5) Uani 1 1 d . . . . .
C102 C 0.30414(18) 0.55101(18) 0.14799(17) 0.0326(5) Uani 1 1 d . . . . .
H10C H 0.3462 0.4848 0.1585 0.039 Uiso 1 1 calc R U . . .
H10D H 0.3189 0.5813 0.1878 0.039 Uiso 1 1 calc R U . . .
C112 C 0.3289(2) 0.6010(2) 0.05007(17) 0.0364(6) Uani 1 1 d . . . . .
H11C H 0.3237 0.5651 0.0102 0.044 Uiso 1 1 calc R U . . .
H11D H 0.2803 0.6640 0.0372 0.044 Uiso 1 1 calc R U . . .
C122 C 0.4319(2) 0.6115(2) 0.02913(18) 0.0400(6) Uani 1 1 d . . . . .
H12C H 0.4373 0.6470 0.0694 0.048 Uiso 1 1 calc R U . . .
H12D H 0.4805 0.5485 0.0415 0.048 Uiso 1 1 calc R U . . .
C132 C 0.4564(2) 0.6623(2) -0.0684(2) 0.0523(8) Uani 1 1 d . . . . .
H13D H 0.4518 0.6271 -0.1086 0.078 Uiso 1 1 calc R U . . .
H13E H 0.5234 0.6668 -0.0790 0.078 Uiso 1 1 calc R U . . .
H13F H 0.4097 0.7255 -0.0805 0.078 Uiso 1 1 calc R U . . .
N13 N 0.02220(14) 0.90747(13) 0.63608(13) 0.0257(4) Uani 1 1 d . . . . .
N23 N -0.07865(14) 0.90087(13) 0.55993(13) 0.0285(4) Uani 1 1 d . . . . .
N33 N 0.19772(15) 0.76628(13) 0.59809(13) 0.0257(4) Uani 1 1 d . . . . .
H33A H 0.256(2) 0.7376(19) 0.5781(18) 0.029(7) Uiso 1 1 d . . . . .
C13 C 0.00351(16) 0.84733(15) 0.59853(14) 0.0240(4) Uani 1 1 d . . . . .
C23 C -0.04780(19) 0.99572(17) 0.62038(17) 0.0336(5) Uani 1 1 d . . . . .
H23 H -0.0508 1.0487 0.6398 0.040 Uiso 1 1 calc R U . . .
C33 C -0.1093(2) 0.99129(17) 0.57318(18) 0.0359(6) Uani 1 1 d . . . . .
H33 H -0.1645 1.0410 0.5522 0.043 Uiso 1 1 calc R U . . .
C43 C 0.10486(18) 0.88717(15) 0.67888(15) 0.0261(5) Uani 1 1 d . . . . .
C53 C 0.1001(2) 0.93902(18) 0.73890(16) 0.0343(5) Uani 1 1 d . . . . .
H53 H 0.0397 0.9834 0.7551 0.041 Uiso 1 1 calc R U . . .
C63 C 0.1824(2) 0.9263(2) 0.77492(18) 0.0407(6) Uani 1 1 d . . . . .
H63 H 0.1784 0.9614 0.8163 0.049 Uiso 1 1 calc R U . . .
C73 C 0.2709(2) 0.8622(2) 0.75064(19) 0.0423(6) Uani 1 1 d . . . . .
H73 H 0.3278 0.8544 0.7746 0.051 Uiso 1 1 calc R U . . .
C83 C 0.2767(2) 0.80956(18) 0.69163(17) 0.0343(5) Uani 1 1 d . . . . .
H83 H 0.3378 0.7660 0.6754 0.041 Uiso 1 1 calc R U . . .
C93 C 0.19351(17) 0.81959(15) 0.65538(15) 0.0257(5) Uani 1 1 d . . . . .
C103 C -0.1239(2) 0.8695(2) 0.5056(2) 0.0407(6) Uani 1 1 d . . . . .
H10E H -0.1267 0.8050 0.5364 0.049 Uiso 1 1 calc R U . . .
H10F H -0.0814 0.8671 0.4466 0.049 Uiso 1 1 calc R U . . .
C113 C -0.22501(19) 0.93068(19) 0.4896(2) 0.0395(6) Uani 1 1 d . . . . .
H11E H -0.2224 0.9948 0.4567 0.047 Uiso 1 1 calc R U . . .
H11F H -0.2676 0.9347 0.5483 0.047 Uiso 1 1 calc R U . . .
C123 C -0.2696(2) 0.8938(2) 0.4361(2) 0.0452(7) Uani 1 1 d . . . . .
H12E H -0.2296 0.8943 0.3757 0.054 Uiso 1 1 calc R U . . .
H12F H -0.2674 0.8280 0.4668 0.054 Uiso 1 1 calc R U . . .
C133 C -0.3748(2) 0.9512(3) 0.4254(3) 0.0668(10) Uani 1 1 d . . . . .
H13G H -0.4150 0.9502 0.4849 0.100 Uiso 1 1 calc R U . . .
H13H H -0.4005 0.9243 0.3907 0.100 Uiso 1 1 calc R U . . .
H13I H -0.3772 1.0161 0.3935 0.100 Uiso 1 1 calc R U . . .
N14 N 0.16032(14) 0.60578(13) 0.77115(12) 0.0235(4) Uani 1 1 d . . . . .
N24 N 0.00665(14) 0.67968(13) 0.79850(12) 0.0235(4) Uani 1 1 d . . . . .
N34 N 0.19644(15) 0.57652(14) 0.59527(14) 0.0248(4) Uani 1 1 d . . . . .
H34A H 0.216(2) 0.567(2) 0.543(2) 0.034(8) Uiso 1 1 d . . . . .
H34B H 0.162(2) 0.538(2) 0.6227(19) 0.034(7) Uiso 1 1 d . . . . .
C14 C 0.08214(16) 0.66871(14) 0.72971(14) 0.0214(4) Uani 1 1 d . . . . .
C24 C 0.13248(18) 0.58052(17) 0.86402(15) 0.0281(5) Uani 1 1 d . . . . .
H24 H 0.1733 0.5385 0.9072 0.034 Uiso 1 1 calc R U . . .
C34 C 0.03682(18) 0.62713(16) 0.88038(15) 0.0280(5) Uani 1 1 d . . . . .
H34 H -0.0031 0.6246 0.9378 0.034 Uiso 1 1 calc R U . . .
C44 C 0.25939(16) 0.57394(15) 0.72712(15) 0.0249(4) Uani 1 1 d . . . . .
C54 C 0.33714(18) 0.56025(17) 0.77044(17) 0.0314(5) Uani 1 1 d . . . . .
H54 H 0.3247 0.5705 0.8292 0.038 Uiso 1 1 calc R U . . .
C64 C 0.43318(19) 0.53153(19) 0.72775(18) 0.0378(6) Uani 1 1 d . . . . .
H64 H 0.4865 0.5213 0.7578 0.045 Uiso 1 1 calc R U . . .
C74 C 0.45156(19) 0.51783(19) 0.64185(18) 0.0391(6) Uani 1 1 d . . . . .
H74 H 0.5174 0.4999 0.6122 0.047 Uiso 1 1 calc R U . . .
C84 C 0.37391(18) 0.53021(17) 0.59875(17) 0.0328(5) Uani 1 1 d . . . . .
H84 H 0.3869 0.5199 0.5400 0.039 Uiso 1 1 calc R U . . .
C94 C 0.27709(17) 0.55767(15) 0.64117(15) 0.0255(5) Uani 1 1 d . . . . .
C104 C -0.09487(16) 0.73883(16) 0.78984(15) 0.0259(5) Uani 1 1 d . . . . .
H10G H -0.1406 0.7013 0.8215 0.031 Uiso 1 1 calc R U . . .
H10H H -0.1030 0.7607 0.7254 0.031 Uiso 1 1 calc R U . . .
C114 C -0.12048(17) 0.82321(16) 0.82931(16) 0.0293(5) Uani 1 1 d . . . . .
H11G H -0.1241 0.8017 0.8956 0.035 Uiso 1 1 calc R U . . .
H11H H -0.0677 0.8539 0.8058 0.035 Uiso 1 1 calc R U . . .
C124 C -0.2178(2) 0.89408(18) 0.80630(19) 0.0371(6) Uani 1 1 d . . . . .
H12G H -0.2159 0.9125 0.7401 0.045 Uiso 1 1 calc R U . . .
H12H H -0.2714 0.8648 0.8334 0.045 Uiso 1 1 calc R U . . .
C134 C -0.2393(2) 0.9808(2) 0.8406(2) 0.0521(8) Uani 1 1 d . . . . .
H13J H -0.2455 0.9633 0.9065 0.078 Uiso 1 1 calc R U . . .
H13K H -0.3009 1.0264 0.8222 0.078 Uiso 1 1 calc R U . . .
H13L H -0.1853 1.0088 0.8153 0.078 Uiso 1 1 calc R U . . .
P1 P 0.69031(5) 0.68681(5) 0.03360(5) 0.03552(15) Uani 1 1 d . . . . .
F1 F 0.71284(16) 0.77917(14) 0.03245(17) 0.0750(6) Uani 1 1 d . . . . .
F2 F 0.6796(2) 0.72395(19) -0.07000(15) 0.0904(8) Uani 1 1 d . . . . .
F3 F 0.67094(13) 0.59194(12) 0.03309(12) 0.0484(4) Uani 1 1 d . . . . .
F4 F 0.70963(19) 0.64177(19) 0.13350(13) 0.0810(7) Uani 1 1 d . . . . .
F5 F 0.80617(14) 0.64049(15) 0.00187(16) 0.0707(6) Uani 1 1 d . . . . .
F6 F 0.57827(15) 0.73071(16) 0.0619(2) 0.0931(9) Uani 1 1 d . . . . .
O15 O 0.6500(2) 1.0327(2) 0.1185(2) 0.0916(10) Uani 1 1 d D U . . .
C15 C 0.5658(4) 1.0562(4) 0.0799(4) 0.1098(18) Uani 1 1 d D U . . .
H15A H 0.5825 1.0695 0.0135 0.132 Uiso 0.58(2) 1 calc R U P A 1
H15B H 0.5171 1.1133 0.0964 0.132 Uiso 0.58(2) 1 calc R U P A 1
H15C H 0.5819 1.0342 0.0239 0.132 Uiso 0.42(2) 1 calc R U P A 2
H15D H 0.5348 1.1251 0.0655 0.132 Uiso 0.42(2) 1 calc R U P A 2
C25A C 0.5235(10) 0.9766(8) 0.1133(7) 0.087(4) Uani 0.58(2) 1 d D U P A 1
H25A H 0.4510 0.9993 0.1279 0.104 Uiso 0.58(2) 1 calc R U P A 1
H25B H 0.5409 0.9393 0.0678 0.104 Uiso 0.58(2) 1 calc R U P A 1
C25B C 0.4993(6) 1.0086(10) 0.1483(12) 0.093(5) Uani 0.42(2) 1 d D U P A 2
H25C H 0.4607 1.0468 0.1922 0.112 Uiso 0.42(2) 1 calc R U P A 2
H25D H 0.4535 0.9959 0.1198 0.112 Uiso 0.42(2) 1 calc R U P A 2
C35 C 0.5657(4) 0.9232(4) 0.1906(4) 0.1098(18) Uani 1 1 d D U . . .
H35A H 0.5745 0.8556 0.1993 0.132 Uiso 0.58(2) 1 calc R U P A 1
H35B H 0.5250 0.9439 0.2449 0.132 Uiso 0.58(2) 1 calc R U P A 1
H35C H 0.5703 0.8708 0.1653 0.132 Uiso 0.42(2) 1 calc R U P A 2
H35D H 0.5435 0.9068 0.2564 0.132 Uiso 0.42(2) 1 calc R U P A 2
C45 C 0.6604(3) 0.9418(4) 0.1717(4) 0.1066(18) Uani 1 1 d D U . . .
H45A H 0.6824 0.9351 0.2288 0.128 Uiso 1 1 calc R U . . .
H45B H 0.7105 0.8961 0.1397 0.128 Uiso 1 1 calc R U . . .
O16 O 0.4686(3) 0.2189(4) 0.3366(4) 0.165(2) Uani 1 1 d D U . . .
C16 C 0.3983(4) 0.3044(4) 0.3482(4) 0.1083(18) Uani 1 1 d D U . . .
H16A H 0.4211 0.3578 0.3085 0.130 Uiso 1 1 calc R U . . .
H16B H 0.3889 0.3085 0.4114 0.130 Uiso 1 1 calc R U . . .
C26 C 0.3057(3) 0.3084(3) 0.3258(4) 0.1066(18) Uani 1 1 d D U . . .
H26A H 0.2609 0.2885 0.3804 0.128 Uiso 0.32(2) 1 calc R U P B 3
H26B H 0.2722 0.3723 0.2926 0.128 Uiso 0.32(2) 1 calc R U P B 3
H26C H 0.2517 0.3255 0.3748 0.128 Uiso 0.68(2) 1 calc R U P B 4
H26D H 0.2915 0.3578 0.2698 0.128 Uiso 0.68(2) 1 calc R U P B 4
C36A C 0.3376(7) 0.2447(10) 0.2712(9) 0.059(4) Uani 0.32(2) 1 d D U P B 3
H36A H 0.3508 0.2779 0.2073 0.071 Uiso 0.32(2) 1 calc R U P B 3
H36B H 0.2857 0.2153 0.2771 0.071 Uiso 0.32(2) 1 calc R U P B 3
C46A C 0.4279(9) 0.1718(9) 0.2988(12) 0.089(6) Uani 0.32(2) 1 d D U P B 3
H46A H 0.4126 0.1170 0.3438 0.107 Uiso 0.32(2) 1 calc R U P B 3
H46B H 0.4730 0.1507 0.2463 0.107 Uiso 0.32(2) 1 calc R U P B 3
C36B C 0.3094(8) 0.2206(5) 0.3133(9) 0.092(3) Uani 0.68(2) 1 d D U P B 4
H36C H 0.2803 0.2284 0.2598 0.111 Uiso 0.68(2) 1 calc R U P B 4
H36D H 0.2770 0.1838 0.3672 0.111 Uiso 0.68(2) 1 calc R U P B 4
C46B C 0.4177(9) 0.1784(13) 0.2997(14) 0.194(9) Uani 0.68(2) 1 d D U P B 4
H46C H 0.4337 0.1102 0.3279 0.233 Uiso 0.68(2) 1 calc R U P B 4
H46D H 0.4418 0.1861 0.2343 0.233 Uiso 0.68(2) 1 calc R U P B 4

loop_
_atom_site_aniso_label
_atom_site_aniso_U_11
_atom_site_aniso_U_22
_atom_site_aniso_U_33
_atom_site_aniso_U_23
_atom_site_aniso_U_13
_atom_site_aniso_U_12
Ru1 0.02330(9) 0.02010(8) 0.01864(9) -0.00525(6) -0.00205(6) -0.00640(7)
Ru2 0.02066(9) 0.01852(8) 0.01844(8) -0.00436(6) -0.00240(6) -0.00422(6)
Cl1 0.0260(3) 0.0222(2) 0.0236(2) -0.0052(2) -0.0036(2) -0.0030(2)
Cl2 0.0279(3) 0.0266(3) 0.0216(2) -0.0065(2) -0.0033(2) -0.0109(2)
Cl3 0.0266(2) 0.0163(2) 0.0146(2) -0.00439(17) -0.00239(18) -0.00538(18)
N11 0.0337(11) 0.0301(10) 0.0234(10) -0.0051(8) -0.0020(8) -0.0145(8)
N21 0.0265(10) 0.0280(10) 0.0306(10) -0.0064(8) -0.0013(8) -0.0100(8)
N31 0.0266(10) 0.0265(10) 0.0210(9) -0.0043(8) -0.0032(8) -0.0072(8)
C11 0.0280(11) 0.0230(10) 0.0256(11) -0.0095(9) -0.0016(9) -0.0078(9)
C21 0.0425(14) 0.0352(13) 0.0264(12) -0.0054(10) 0.0035(10) -0.0213(11)
C31 0.0355(13) 0.0335(13) 0.0342(13) -0.0090(10) 0.0044(10) -0.0181(11)
C41 0.0367(13) 0.0337(12) 0.0244(11) -0.0049(10) -0.0062(10) -0.0137(10)
C51 0.0514(17) 0.069(2) 0.0236(13) -0.0025(13) -0.0062(12) -0.0294(16)
C61 0.065(2) 0.106(3) 0.0262(15) 0.0053(17) -0.0162(14) -0.038(2)
C71 0.0495(19) 0.102(3) 0.0410(17) 0.0038(18) -0.0220(15) -0.025(2)
C81 0.0360(15) 0.0594(18) 0.0335(14) -0.0015(13) -0.0105(11) -0.0129(13)
C91 0.0346(13) 0.0269(11) 0.0245(11) -0.0025(9) -0.0078(9) -0.0101(10)
C101 0.0253(12) 0.0311(12) 0.0419(14) -0.0050(11) -0.0094(10) -0.0060(10)
C111 0.0333(13) 0.0377(14) 0.0410(14) -0.0032(11) -0.0103(11) -0.0163(11)
C121 0.0456(17) 0.065(2) 0.0443(17) -0.0024(15) -0.0155(13) -0.0209(15)
C131 0.086(3) 0.098(3) 0.051(2) -0.012(2) -0.0194(19) -0.055(2)
N12 0.0357(11) 0.0300(10) 0.0226(9) -0.0093(8) 0.0004(8) -0.0158(9)
N22 0.0361(11) 0.0282(10) 0.0248(10) -0.0111(8) 0.0014(8) -0.0114(9)
N32 0.0289(10) 0.0255(10) 0.0210(10) -0.0063(8) -0.0013(8) -0.0089(8)
C12 0.0309(12) 0.0233(10) 0.0213(10) -0.0059(8) -0.0019(9) -0.0090(9)
C22 0.0504(16) 0.0383(14) 0.0291(13) -0.0152(11) 0.0002(11) -0.0235(12)
C32 0.0496(16) 0.0356(13) 0.0284(12) -0.0154(10) 0.0032(11) -0.0198(12)
C42 0.0320(12) 0.0277(11) 0.0265(11) -0.0074(9) -0.0008(9) -0.0143(10)
C52 0.0412(14) 0.0393(14) 0.0293(12) -0.0082(10) -0.0062(10) -0.0194(11)
C62 0.0342(13) 0.0396(14) 0.0397(14) -0.0091(11) -0.0105(11) -0.0140(11)
C72 0.0300(13) 0.0367(13) 0.0412(14) -0.0120(11) -0.0039(11) -0.0096(11)
C82 0.0309(12) 0.0322(12) 0.0292(12) -0.0099(10) -0.0025(10) -0.0100(10)
C92 0.0303(12) 0.0230(10) 0.0250(11) -0.0036(9) -0.0024(9) -0.0113(9)
C102 0.0315(13) 0.0337(13) 0.0313(12) -0.0145(10) 0.0016(10) -0.0068(10)
C112 0.0405(14) 0.0416(14) 0.0312(13) -0.0149(11) 0.0010(11) -0.0163(12)
C122 0.0393(15) 0.0457(15) 0.0387(14) -0.0193(12) 0.0018(11) -0.0144(12)
C132 0.0487(18) 0.064(2) 0.0448(17) -0.0108(15) 0.0038(14) -0.0270(16)
N13 0.0305(10) 0.0197(9) 0.0233(9) -0.0044(7) -0.0007(8) -0.0062(8)
N23 0.0262(10) 0.0239(9) 0.0292(10) -0.0063(8) -0.0047(8) 0.0004(8)
N33 0.0246(10) 0.0241(9) 0.0277(10) -0.0062(8) -0.0028(8) -0.0071(8)
C13 0.0252(11) 0.0241(10) 0.0191(10) -0.0044(8) 0.0002(8) -0.0059(9)
C23 0.0401(14) 0.0213(11) 0.0328(13) -0.0072(10) 0.0005(11) -0.0043(10)
C33 0.0365(14) 0.0235(11) 0.0370(14) -0.0057(10) -0.0047(11) 0.0022(10)
C43 0.0339(12) 0.0228(10) 0.0220(11) -0.0031(9) -0.0009(9) -0.0128(9)
C53 0.0484(15) 0.0307(12) 0.0266(12) -0.0077(10) -0.0001(11) -0.0180(11)
C63 0.0586(18) 0.0421(15) 0.0315(13) -0.0111(11) -0.0048(12) -0.0267(14)
C73 0.0525(17) 0.0457(16) 0.0398(15) -0.0065(12) -0.0155(13) -0.0256(14)
C83 0.0366(14) 0.0347(13) 0.0341(13) -0.0036(11) -0.0089(11) -0.0152(11)
C93 0.0330(12) 0.0236(11) 0.0214(10) -0.0020(8) -0.0019(9) -0.0137(9)
C103 0.0347(14) 0.0384(14) 0.0474(16) -0.0163(12) -0.0164(12) 0.0032(11)
C113 0.0297(13) 0.0360(14) 0.0491(16) -0.0076(12) -0.0061(11) -0.0072(11)
C123 0.0363(15) 0.0455(16) 0.0523(17) -0.0044(13) -0.0156(13) -0.0105(12)
C133 0.0393(18) 0.072(2) 0.088(3) -0.013(2) -0.0221(18) -0.0137(17)
N14 0.0240(9) 0.0244(9) 0.0198(9) -0.0041(7) -0.0035(7) -0.0054(7)
N24 0.0234(9) 0.0246(9) 0.0216(9) -0.0066(7) -0.0012(7) -0.0064(7)
N34 0.0275(10) 0.0226(9) 0.0216(10) -0.0067(8) -0.0020(8) -0.0040(8)
C14 0.0222(10) 0.0204(10) 0.0221(10) -0.0070(8) -0.0016(8) -0.0066(8)
C24 0.0320(12) 0.0302(12) 0.0195(10) -0.0033(9) -0.0046(9) -0.0077(10)
C34 0.0318(12) 0.0313(12) 0.0199(11) -0.0052(9) -0.0009(9) -0.0107(10)
C44 0.0219(11) 0.0223(10) 0.0249(11) -0.0020(9) -0.0025(8) -0.0036(8)
C54 0.0305(12) 0.0329(12) 0.0272(12) -0.0020(10) -0.0083(10) -0.0069(10)
C64 0.0251(12) 0.0426(15) 0.0398(14) -0.0028(12) -0.0095(10) -0.0060(11)
C74 0.0223(12) 0.0409(14) 0.0413(15) -0.0044(12) -0.0003(10) -0.0015(10)
C84 0.0302(12) 0.0302(12) 0.0280(12) -0.0047(10) 0.0007(10) -0.0022(10)
C94 0.0250(11) 0.0197(10) 0.0269(11) -0.0028(9) -0.0040(9) -0.0029(8)
C104 0.0218(11) 0.0278(11) 0.0262(11) -0.0072(9) -0.0004(9) -0.0067(9)
C114 0.0287(12) 0.0279(11) 0.0292(12) -0.0103(10) 0.0016(9) -0.0067(9)
C124 0.0359(14) 0.0307(13) 0.0392(14) -0.0091(11) -0.0031(11) -0.0041(11)
C134 0.0528(19) 0.0351(15) 0.061(2) -0.0201(14) -0.0086(15) 0.0037(13)
P1 0.0347(3) 0.0354(3) 0.0362(4) -0.0072(3) -0.0033(3) -0.0125(3)
F1 0.0691(14) 0.0540(12) 0.1136(18) -0.0378(12) 0.0096(12) -0.0326(11)
F2 0.127(2) 0.0971(18) 0.0517(12) 0.0222(12) -0.0303(13) -0.0624(17)
F3 0.0568(11) 0.0449(9) 0.0495(10) -0.0111(8) -0.0072(8) -0.0234(8)
F4 0.1129(19) 0.1152(19) 0.0397(11) -0.0073(11) -0.0201(11) -0.0680(16)
F5 0.0446(11) 0.0683(13) 0.0951(16) -0.0273(12) 0.0124(10) -0.0205(10)
F6 0.0348(11) 0.0673(14) 0.174(3) -0.0558(16) 0.0145(13) -0.0085(10)
O15 0.098(2) 0.123(3) 0.0771(19) 0.0046(18) -0.0235(17) -0.079(2)
C15 0.102(4) 0.113(4) 0.102(4) 0.026(3) -0.025(3) -0.053(3)
C25A 0.074(6) 0.130(7) 0.081(6) -0.026(5) -0.015(4) -0.057(5)
C25B 0.065(6) 0.112(9) 0.102(9) -0.021(6) -0.011(6) -0.029(6)
C35 0.099(4) 0.100(4) 0.125(4) -0.003(3) -0.002(3) -0.054(3)
C45 0.062(3) 0.144(5) 0.092(3) 0.003(3) -0.019(2) -0.028(3)
O16 0.087(3) 0.162(4) 0.220(5) -0.066(4) -0.033(3) 0.020(3)
C16 0.089(4) 0.075(3) 0.150(5) -0.038(3) -0.015(3) -0.004(3)
C26 0.069(3) 0.059(3) 0.166(5) -0.015(3) 0.007(3) -0.013(2)
C36A 0.045(6) 0.100(8) 0.040(6) -0.021(5) -0.002(4) -0.031(5)
C46A 0.111(9) 0.051(7) 0.059(8) -0.034(6) 0.006(6) 0.039(6)
C36B 0.118(6) 0.082(5) 0.083(6) -0.030(4) -0.060(5) 0.003(4)
C46B 0.223(12) 0.175(11) 0.168(11) -0.081(8) -0.011(8) -0.015(8)

loop_
_atom_type_symbol
_atom_type_description
_atom_type_scat_dispersion_real
_atom_type_scat_dispersion_imag
_atom_type_scat_source
C C 0.0033 0.0016 'International Tables Vol C Tables 4.2.6.8 and 6.1.1.4'
H H 0.0000 0.0000 'International Tables Vol C Tables 4.2.6.8 and 6.1.1.4'
Cl Cl 0.1484 0.1585 'International Tables Vol C Tables 4.2.6.8 and 6.1.1.4'
F F 0.0171 0.0103 'International Tables Vol C Tables 4.2.6.8 and 6.1.1.4'
N N 0.0061 0.0033 'International Tables Vol C Tables 4.2.6.8 and 6.1.1.4'
O O 0.0106 0.0060 'International Tables Vol C Tables 4.2.6.8 and 6.1.1.4'
P P 0.1023 0.0942 'International Tables Vol C Tables 4.2.6.8 and 6.1.1.4'
Ru Ru -1.2594 0.8363 'International Tables Vol C Tables 4.2.6.8 and 6.1.1.4'

loop_
_geom_angle_atom_site_label_1
_geom_angle_atom_site_label_2
_geom_angle_atom_site_label_3
_geom_angle
N31 Ru1 C12 89.86(9)
N31 Ru1 C11 85.13(9)
C12 Ru1 C11 92.61(9)
N31 Ru1 N32 91.55(8)
C12 Ru1 N32 81.94(8)
C11 Ru1 N32 173.64(8)
N31 Ru1 Cl1 173.86(6)
C12 Ru1 Cl1 89.36(7)
C11 Ru1 Cl1 100.99(7)
N32 Ru1 Cl1 82.31(6)
N31 Ru1 Cl3 88.84(6)
C12 Ru1 Cl3 174.80(7)
C11 Ru1 Cl3 92.30(6)
N32 Ru1 Cl3 93.05(6)
Cl1 Ru1 Cl3 91.395(18)
N33 Ru2 C14 88.86(8)
N33 Ru2 C13 84.99(9)
C14 Ru2 C13 95.53(8)
N33 Ru2 N34 91.59(8)
C14 Ru2 N34 83.42(8)
C13 Ru2 N34 176.44(8)
N33 Ru2 Cl2 172.56(6)
C14 Ru2 Cl2 86.02(6)
C13 Ru2 Cl2 100.86(7)
N34 Ru2 Cl2 82.48(6)
N33 Ru2 Cl3 88.52(6)
C14 Ru2 Cl3 172.21(6)
C13 Ru2 Cl3 91.55(6)
N34 Ru2 Cl3 89.32(6)
Cl2 Ru2 Cl3 95.859(17)
Ru1 Cl3 Ru2 130.11(2)
C11 N11 C21 111.0(2)
C11 N11 C41 125.6(2)
C21 N11 C41 123.4(2)
C11 N21 C31 111.3(2)
C11 N21 C101 126.8(2)
C31 N21 C101 121.8(2)
C91 N31 Ru1 125.50(16)
C91 N31 H31A 114(2)
Ru1 N31 H31A 115.2(19)
N21 C11 N11 103.59(19)
N21 C11 Ru1 132.98(17)
N11 C11 Ru1 123.41(16)
C31 C21 N11 106.4(2)
C31 C21 H21 126.8
N11 C21 H21 126.8
C21 C31 N21 107.7(2)
C21 C31 H31 126.2
N21 C31 H31 126.2
C51 C41 C91 119.9(2)
C51 C41 N11 119.7(2)
C91 C41 N11 120.3(2)
C61 C51 C41 120.9(3)
C61 C51 H51 119.6
C41 C51 H51 119.6
C51 C61 C71 119.7(3)
C51 C61 H61 120.1
C71 C61 H61 120.1
C81 C71 C61 119.9(3)
C81 C71 H71 120.1
C61 C71 H71 120.1
C71 C81 C91 121.6(3)
C71 C81 H81 119.2
C91 C81 H81 119.2
N31 C91 C81 121.1(2)
N31 C91 C41 121.0(2)
C81 C91 C41 117.9(2)
N21 C101 C111 111.8(2)
N21 C101 H10A 109.3
C111 C101 H10A 109.3
N21 C101 H10B 109.3
C111 C101 H10B 109.3
H10A C101 H10B 107.9
C121 C111 C101 112.5(2)
C121 C111 H11A 109.1
C101 C111 H11A 109.1
C121 C111 H11B 109.1
C101 C111 H11B 109.1
H11A C111 H11B 107.8
C111 C121 C131 112.3(3)
C111 C121 H12A 109.1
C131 C121 H12A 109.1
C111 C121 H12B 109.1
C131 C121 H12B 109.1
H12A C121 H12B 107.9
C121 C131 H13A 109.5
C121 C131 H13B 109.5
H13A C131 H13B 109.5
C121 C131 H13C 109.5
H13A C131 H13C 109.5
H13B C131 H13C 109.5
C12 N12 C22 110.6(2)
C12 N12 C42 126.45(19)
C22 N12 C42 123.0(2)
C12 N22 C32 111.3(2)
C12 N22 C102 126.4(2)
C32 N22 C102 122.3(2)
C92 N32 Ru1 112.54(14)
C92 N32 H32A 112.6(19)
Ru1 N32 H32A 111.2(19)
C92 N32 H32B 108.6(19)
Ru1 N32 H32B 102.7(19)
H32A N32 H32B 109(3)
N22 C12 N12 103.93(19)
N22 C12 Ru1 133.64(18)
N12 C12 Ru1 122.32(16)
C32 C22 N12 106.9(2)
C32 C22 H22 126.5
N12 C22 H22 126.5
C22 C32 N22 107.3(2)
C22 C32 H32 126.4
N22 C32 H32 126.4
C52 C42 C92 120.3(2)
C52 C42 N12 119.8(2)
C92 C42 N12 119.9(2)
C42 C52 C62 120.1(2)
C42 C52 H52 119.9
C62 C52 H52 119.9
C72 C62 C52 119.9(2)
C72 C62 H62 120.1
C52 C62 H62 120.1
C62 C72 C82 120.1(2)
C62 C72 H72 119.9
C82 C72 H72 119.9
C72 C82 C92 120.5(2)
C72 C82 H82 119.7
C92 C82 H82 119.7
C82 C92 C42 119.1(2)
C82 C92 N32 121.5(2)
C42 C92 N32 119.4(2)
N22 C102 C112 112.0(2)
N22 C102 H10C 109.2
C112 C102 H10C 109.2
N22 C102 H10D 109.2
C112 C102 H10D 109.2
H10C C102 H10D 107.9
C122 C112 C102 112.2(2)
C122 C112 H11C 109.2
C102 C112 H11C 109.2
C122 C112 H11D 109.2
C102 C112 H11D 109.2
H11C C112 H11D 107.9
C132 C122 C112 112.3(2)
C132 C122 H12C 109.1
C112 C122 H12C 109.1
C132 C122 H12D 109.1
C112 C122 H12D 109.1
H12C C122 H12D 107.9
C122 C132 H13D 109.5
C122 C132 H13E 109.5
H13D C132 H13E 109.5
C122 C132 H13F 109.5
H13D C132 H13F 109.5
H13E C132 H13F 109.5
C13 N13 C23 110.8(2)
C13 N13 C43 125.84(19)
C23 N13 C43 123.2(2)
C13 N23 C33 110.8(2)
C13 N23 C103 124.5(2)
C33 N23 C103 124.5(2)
C93 N33 Ru2 125.20(16)
C93 N33 H33A 113.1(18)
Ru2 N33 H33A 117.7(18)
N23 C13 N13 103.76(19)
N23 C13 Ru2 131.87(17)
N13 C13 Ru2 124.06(16)
C33 C23 N13 106.8(2)
C33 C23 H23 126.6
N13 C23 H23 126.6
C23 C33 N23 107.8(2)
C23 C33 H33 126.1
N23 C33 H33 126.1
C53 C43 C93 120.5(2)
C53 C43 N13 119.6(2)
C93 C43 N13 119.8(2)
C63 C53 C43 120.5(3)
C63 C53 H53 119.8
C43 C53 H53 119.8
C53 C63 C73 119.9(2)
C53 C63 H63 120.0
C73 C63 H63 120.0
C83 C73 C63 120.3(3)
C83 C73 H73 119.8
C63 C73 H73 119.8
C73 C83 C93 121.0(3)
C73 C83 H83 119.5
C93 C83 H83 119.5
N33 C93 C83 121.6(2)
N33 C93 C43 120.6(2)
C83 C93 C43 117.8(2)
N23 C103 C113 114.1(2)
N23 C103 H10E 108.7
C113 C103 H10E 108.7
N23 C103 H10F 108.7
C113 C103 H10F 108.7
H10E C103 H10F 107.6
C103 C113 C123 112.1(2)
C103 C113 H11E 109.2
C123 C113 H11E 109.2
C103 C113 H11F 109.2
C123 C113 H11F 109.2
H11E C113 H11F 107.9
C133 C123 C113 112.6(3)
C133 C123 H12E 109.1
C113 C123 H12E 109.1
C133 C123 H12F 109.1
C113 C123 H12F 109.1
H12E C123 H12F 107.8
C123 C133 H13G 109.5
C123 C133 H13H 109.5
H13G C133 H13H 109.5
C123 C133 H13I 109.5
H13G C133 H13I 109.5
H13H C133 H13I 109.5
C14 N14 C24 110.84(18)
C14 N14 C44 125.64(18)
C24 N14 C44 123.41(19)
C14 N24 C34 111.30(19)
C14 N24 C104 125.70(18)
C34 N24 C104 123.00(19)
C94 N34 Ru2 111.91(14)
C94 N34 H34A 111.3(19)
Ru2 N34 H34A 113.2(19)
C94 N34 H34B 110.3(19)
Ru2 N34 H34B 105.0(19)
H34A N34 H34B 105(3)
N24 C14 N14 103.89(18)
N24 C14 Ru2 133.53(16)
N14 C14 Ru2 122.45(15)
C34 C24 N14 106.4(2)
C34 C24 H24 126.8
N14 C24 H24 126.8
C24 C34 N24 107.6(2)
C24 C34 H34 126.2
N24 C34 H34 126.2
C54 C44 C94 120.4(2)
C54 C44 N14 119.3(2)
C94 C44 N14 120.3(2)
C44 C54 C64 119.8(2)
C44 C54 H54 120.1
C64 C54 H54 120.1
C74 C64 C54 120.3(2)
C74 C64 H64 119.9
C54 C64 H64 119.9
C64 C74 C84 120.0(2)
C64 C74 H74 120.0
C84 C74 H74 120.0
C74 C84 C94 120.4(2)
C74 C84 H84 119.8
C94 C84 H84 119.8
C84 C94 C44 119.0(2)
C84 C94 N34 120.9(2)
C44 C94 N34 120.0(2)
N24 C104 C114 111.12(19)
N24 C104 H10G 109.4
C114 C104 H10G 109.4
N24 C104 H10H 109.4
C114 C104 H10H 109.4
H10G C104 H10H 108.0
C124 C114 C104 111.9(2)
C124 C114 H11G 109.2
C104 C114 H11G 109.2
C124 C114 H11H 109.2
C104 C114 H11H 109.2
H11G C114 H11H 107.9
C134 C124 C114 111.4(2)
C134 C124 H12G 109.3
C114 C124 H12G 109.3
C134 C124 H12H 109.3
C114 C124 H12H 109.3
H12G C124 H12H 108.0
C124 C134 H13J 109.5
C124 C134 H13K 109.5
H13J C134 H13K 109.5
C124 C134 H13L 109.5
H13J C134 H13L 109.5
H13K C134 H13L 109.5
F6 P1 F4 93.13(16)
F6 P1 F1 91.66(12)
F4 P1 F1 91.87(13)
F6 P1 F2 91.79(16)
F4 P1 F2 174.33(16)
F1 P1 F2 90.81(14)
F6 P1 F3 90.13(11)
F4 P1 F3 88.45(11)
F1 P1 F3 178.16(12)
F2 P1 F3 88.71(12)
F6 P1 F5 178.43(15)
F4 P1 F5 88.10(13)
F1 P1 F5 89.29(11)
F2 P1 F5 86.94(14)
F3 P1 F5 88.92(10)
C15 O15 C45 105.2(3)
O15 C15 C25B 105.5(6)
O15 C15 C25A 108.7(5)
O15 C15 H15A 109.9
C25A C15 H15A 109.9
O15 C15 H15B 109.9
C25A C15 H15B 109.9
H15A C15 H15B 108.3
O15 C15 H15C 110.6
C25B C15 H15C 110.6
O15 C15 H15D 110.6
C25B C15 H15D 110.6
H15C C15 H15D 108.8
C35 C25A C15 104.5(5)
C35 C25A H25A 110.8
C15 C25A H25A 110.8
C35 C25A H25B 110.8
C15 C25A H25B 110.8
H25A C25A H25B 108.9
C35 C25B C15 103.0(6)
C35 C25B H25C 111.2
C15 C25B H25C 111.2
C35 C25B H25D 111.2
C15 C25B H25D 111.2
H25C C25B H25D 109.1
C25A C35 C45 102.8(5)
C25B C35 C45 105.2(5)
C25A C35 H35A 111.2
C45 C35 H35A 111.2
C25A C35 H35B 111.2
C45 C35 H35B 111.2
H35A C35 H35B 109.1
C25B C35 H35C 110.7
C45 C35 H35C 110.7
C25B C35 H35D 110.7
C45 C35 H35D 110.7
H35C C35 H35D 108.8
O15 C45 C35 108.7(4)
O15 C45 H45A 109.9
C35 C45 H45A 109.9
O15 C45 H45B 109.9
C35 C45 H45B 109.9
H45A C45 H45B 108.3
C16 O16 C46A 109.1(5)
C16 O16 C46B 103.3(7)
O16 C16 C26 108.6(4)
O16 C16 H16A 110.0
C26 C16 H16A 110.0
O16 C16 H16B 110.0
C26 C16 H16B 110.0
H16A C16 H16B 108.4
C36A C26 C16 101.8(5)
C36B C26 C16 111.4(5)
C36A C26 H26A 111.4
C16 C26 H26A 111.4
C36A C26 H26B 111.4
C16 C26 H26B 111.4
H26A C26 H26B 109.3
C36B C26 H26C 109.3
C16 C26 H26C 109.3
C36B C26 H26D 109.3
C16 C26 H26D 109.3
H26C C26 H26D 108.0
C26 C36A C46A 109.3(7)
C26 C36A H36A 109.8
C46A C36A H36A 109.8
C26 C36A H36B 109.8
C46A C36A H36B 109.8
H36A C36A H36B 108.3
O16 C46A C36A 102.6(7)
O16 C46A H46A 111.2
C36A C46A H46A 111.2
O16 C46A H46B 111.2
C36A C46A H46B 111.2
H46A C46A H46B 109.2
C26 C36B C46B 98.6(9)
C26 C36B H36C 112.1
C46B C36B H36C 112.1
C26 C36B H36D 112.0
C46B C36B H36D 112.0
H36C C36B H36D 109.7
O16 C46B C36B 113.4(8)
O16 C46B H46C 108.9
C36B C46B H46C 108.9
O16 C46B H46D 108.9
C36B C46B H46D 108.9
H46C C46B H46D 107.7

loop_
_geom_bond_atom_site_label_1
_geom_bond_atom_site_label_2
_geom_bond_distance
Ru1 N31 1.9576(19)
Ru1 C12 2.002(2)
Ru1 C11 2.007(2)
Ru1 N32 2.2098(19)
Ru1 Cl1 2.4672(5)
Ru1 Cl3 2.5169(5)
Ru2 N33 1.963(2)
Ru2 C14 2.002(2)
Ru2 C13 2.008(2)
Ru2 N34 2.1981(19)
Ru2 Cl2 2.4683(5)
Ru2 Cl3 2.5233(5)
N11 C11 1.378(3)
N11 C21 1.401(3)
N11 C41 1.421(3)
N21 C11 1.360(3)
N21 C31 1.389(3)
N21 C101 1.466(3)
N31 C91 1.374(3)
N31 H31A 0.84(3)
C21 C31 1.334(4)
C21 H21 0.9500
C31 H31 0.9500
C41 C51 1.395(3)
C41 C91 1.405(3)
C51 C61 1.372(4)
C51 H51 0.9500
C61 C71 1.395(5)
C61 H61 0.9500
C71 C81 1.369(4)
C71 H71 0.9500
C81 C91 1.404(4)
C81 H81 0.9500
C101 C111 1.520(4)
C101 H10A 0.9900
C101 H10B 0.9900
C111 C121 1.517(4)
C111 H11A 0.9900
C111 H11B 0.9900
C121 C131 1.526(5)
C121 H12A 0.9900
C121 H12B 0.9900
C131 H13A 0.9800
C131 H13B 0.9800
C131 H13C 0.9800
N12 C12 1.379(3)
N12 C22 1.393(3)
N12 C42 1.429(3)
N22 C12 1.356(3)
N22 C32 1.390(3)
N22 C102 1.466(3)
N32 C92 1.429(3)
N32 H32A 0.82(3)
N32 H32B 0.86(3)
C22 C32 1.336(4)
C22 H22 0.9500
C32 H32 0.9500
C42 C52 1.383(3)
C42 C92 1.402(3)
C52 C62 1.394(4)
C52 H52 0.9500
C62 C72 1.384(4)
C62 H62 0.9500
C72 C82 1.388(3)
C72 H72 0.9500
C82 C92 1.390(3)
C82 H82 0.9500
C102 C112 1.524(4)
C102 H10C 0.9900
C102 H10D 0.9900
C112 C122 1.522(4)
C112 H11C 0.9900
C112 H11D 0.9900
C122 C132 1.522(4)
C122 H12C 0.9900
C122 H12D 0.9900
C132 H13D 0.9800
C132 H13E 0.9800
C132 H13F 0.9800
N13 C13 1.378(3)
N13 C23 1.396(3)
N13 C43 1.419(3)
N23 C13 1.364(3)
N23 C33 1.391(3)
N23 C103 1.469(3)
N33 C93 1.379(3)
N33 H33A 0.85(3)
C23 C33 1.328(4)
C23 H23 0.9500
C33 H33 0.9500
C43 C53 1.394(3)
C43 C93 1.412(3)
C53 C63 1.381(4)
C53 H53 0.9500
C63 C73 1.387(4)
C63 H63 0.9500
C73 C83 1.386(4)
C73 H73 0.9500
C83 C93 1.408(3)
C83 H83 0.9500
C103 C113 1.490(4)
C103 H10E 0.9900
C103 H10F 0.9900
C113 C123 1.511(4)
C113 H11E 0.9900
C113 H11F 0.9900
C123 C133 1.510(4)
C123 H12E 0.9900
C123 H12F 0.9900
C133 H13G 0.9800
C133 H13H 0.9800
C133 H13I 0.9800
N14 C14 1.376(3)
N14 C24 1.392(3)
N14 C44 1.436(3)
N24 C14 1.354(3)
N24 C34 1.383(3)
N24 C104 1.467(3)
N34 C94 1.429(3)
N34 H34A 0.84(3)
N34 H34B 0.86(3)
C24 C34 1.339(3)
C24 H24 0.9500
C34 H34 0.9500
C44 C54 1.386(3)
C44 C94 1.399(3)
C54 C64 1.388(4)
C54 H54 0.9500
C64 C74 1.381(4)
C64 H64 0.9500
C74 C84 1.388(4)
C74 H74 0.9500
C84 C94 1.393(3)
C84 H84 0.9500
C104 C114 1.519(3)
C104 H10G 0.9900
C104 H10H 0.9900
C114 C124 1.516(3)
C114 H11G 0.9900
C114 H11H 0.9900
C124 C134 1.514(4)
C124 H12G 0.9900
C124 H12H 0.9900
C134 H13J 0.9800
C134 H13K 0.9800
C134 H13L 0.9800
P1 F6 1.555(2)
P1 F4 1.567(2)
P1 F1 1.583(2)
P1 F2 1.584(2)
P1 F3 1.6067(17)
P1 F5 1.617(2)
O15 C15 1.390(5)
O15 C45 1.392(5)
C15 C25B 1.477(7)
C15 C25A 1.482(7)
C15 H15A 0.9900
C15 H15B 0.9900
C15 H15C 0.9900
C15 H15D 0.9900
C25A C35 1.395(7)
C25A H25A 0.9900
C25A H25B 0.9900
C25B C35 1.430(8)
C25B H25C 0.9900
C25B H25D 0.9900
C35 C45 1.460(5)
C35 H35A 0.9900
C35 H35B 0.9900
C35 H35C 0.9900
C35 H35D 0.9900
C45 H45A 0.9900
C45 H45B 0.9900
O16 C16 1.408(5)
O16 C46A 1.411(8)
O16 C46B 1.432(7)
C16 C26 1.457(6)
C16 H16A 0.9900
C16 H16B 0.9900
C26 C36A 1.397(8)
C26 C36B 1.426(7)
C26 H26A 0.9900
C26 H26B 0.9900
C26 H26C 0.9900
C26 H26D 0.9900
C36A C46A 1.471(8)
C36A H36A 0.9900
C36A H36B 0.9900
C46A H46A 0.9900
C46A H46B 0.9900
C36B C46B 1.482(8)
C36B H36C 0.9900
C36B H36D 0.9900
C46B H46C 0.9900
C46B H46D 0.9900

loop_
_geom_torsion_atom_site_label_1
_geom_torsion_atom_site_label_2
_geom_torsion_atom_site_label_3
_geom_torsion_atom_site_label_4
_geom_torsion
C31 N21 C11 N11 -1.5(3)
C101 N21 C11 N11 174.0(2)
C31 N21 C11 Ru1 177.00(18)
C101 N21 C11 Ru1 -7.5(4)
C21 N11 C11 N21 1.4(2)
C41 N11 C11 N21 -175.9(2)
C21 N11 C11 Ru1 -177.30(16)
C41 N11 C11 Ru1 5.4(3)
C11 N11 C21 C31 -0.8(3)
C41 N11 C21 C31 176.5(2)
N11 C21 C31 N21 -0.2(3)
C11 N21 C31 C21 1.1(3)
C101 N21 C31 C21 -174.7(2)
C11 N11 C41 C51 -161.1(3)
C21 N11 C41 C51 22.0(4)
C11 N11 C41 C91 23.0(4)
C21 N11 C41 C91 -153.9(2)
C91 C41 C51 C61 2.8(5)
N11 C41 C51 C61 -173.1(3)
C41 C51 C61 C71 0.2(6)
C51 C61 C71 C81 -2.2(6)
C61 C71 C81 C91 1.2(6)
Ru1 N31 C91 C81 145.3(2)
Ru1 N31 C91 C41 -33.4(3)
C71 C81 C91 N31 -177.0(3)
C71 C81 C91 C41 1.7(5)
C51 C41 C91 N31 175.0(2)
N11 C41 C91 N31 -9.1(4)
C51 C41 C91 C81 -3.7(4)
N11 C41 C91 C81 172.1(2)
C11 N21 C101 C111 -103.9(3)
C31 N21 C101 C111 71.2(3)
N21 C101 C111 C121 179.2(2)
C101 C111 C121 C131 -175.2(3)
C32 N22 C12 N12 0.3(3)
C102 N22 C12 N12 -179.6(2)
C32 N22 C12 Ru1 176.52(18)
C102 N22 C12 Ru1 -3.3(4)
C22 N12 C12 N22 -0.5(3)
C42 N12 C12 N22 178.7(2)
C22 N12 C12 Ru1 -177.24(17)
C42 N12 C12 Ru1 1.9(3)
C12 N12 C22 C32 0.5(3)
C42 N12 C22 C32 -178.7(2)
N12 C22 C32 N22 -0.3(3)
C12 N22 C32 C22 0.0(3)
C102 N22 C32 C22 179.9(2)
C12 N12 C42 C52 144.8(2)
C22 N12 C42 C52 -36.1(3)
C12 N12 C42 C92 -36.0(3)
C22 N12 C42 C92 143.1(2)
C92 C42 C52 C62 -0.2(4)
N12 C42 C52 C62 179.0(2)
C42 C52 C62 C72 0.3(4)
C52 C62 C72 C82 -0.1(4)
C62 C72 C82 C92 -0.2(4)
C72 C82 C92 C42 0.3(4)
C72 C82 C92 N32 177.4(2)
C52 C42 C92 C82 -0.2(3)
N12 C42 C92 C82 -179.3(2)
C52 C42 C92 N32 -177.3(2)
N12 C42 C92 N32 3.5(3)
Ru1 N32 C92 C82 -128.0(2)
Ru1 N32 C92 C42 49.1(2)
C12 N22 C102 C112 -114.3(3)
C32 N22 C102 C112 65.8(3)
N22 C102 C112 C122 171.5(2)
C102 C112 C122 C132 -179.5(2)
C33 N23 C13 N13 0.2(2)
C103 N23 C13 N13 175.7(2)
C33 N23 C13 Ru2 -173.58(18)
C103 N23 C13 Ru2 1.9(4)
C23 N13 C13 N23 0.1(2)
C43 N13 C13 N23 -175.1(2)
C23 N13 C13 Ru2 174.48(16)
C43 N13 C13 Ru2 -0.8(3)
C13 N13 C23 C33 -0.3(3)
C43 N13 C23 C33 175.1(2)
N13 C23 C33 N23 0.4(3)
C13 N23 C33 C23 -0.4(3)
C103 N23 C33 C23 -175.9(2)
C13 N13 C43 C53 -158.8(2)
C23 N13 C43 C53 26.5(3)
C13 N13 C43 C93 25.8(3)
C23 N13 C43 C93 -148.8(2)
C93 C43 C53 C63 1.2(4)
N13 C43 C53 C63 -174.1(2)
C43 C53 C63 C73 0.7(4)
C53 C63 C73 C83 -1.2(4)
C63 C73 C83 C93 -0.2(4)
Ru2 N33 C93 C83 143.35(19)
Ru2 N33 C93 C43 -37.3(3)
C73 C83 C93 N33 -178.6(2)
C73 C83 C93 C43 2.0(3)
C53 C43 C93 N33 178.1(2)
N13 C43 C93 N33 -6.6(3)
C53 C43 C93 C83 -2.5(3)
N13 C43 C93 C83 172.8(2)
C13 N23 C103 C113 166.0(2)
C33 N23 C103 C113 -19.1(4)
N23 C103 C113 C123 -178.1(2)
C103 C113 C123 C133 175.8(3)
C34 N24 C14 N14 1.3(2)
C104 N24 C14 N14 -178.63(19)
C34 N24 C14 Ru2 176.94(17)
C104 N24 C14 Ru2 -2.9(3)
C24 N14 C14 N24 -1.0(2)
C44 N14 C14 N24 -177.3(2)
C24 N14 C14 Ru2 -177.33(15)
C44 N14 C14 Ru2 6.5(3)
C14 N14 C24 C34 0.4(3)
C44 N14 C24 C34 176.8(2)
N14 C24 C34 N24 0.3(3)
C14 N24 C34 C24 -1.0(3)
C104 N24 C34 C24 178.9(2)
C14 N14 C44 C54 141.8(2)
C24 N14 C44 C54 -34.0(3)
C14 N14 C44 C94 -37.7(3)
C24 N14 C44 C94 146.5(2)
C94 C44 C54 C64 0.9(4)
N14 C44 C54 C64 -178.5(2)
C44 C54 C64 C74 0.9(4)
C54 C64 C74 C84 -1.8(4)
C64 C74 C84 C94 0.8(4)
C74 C84 C94 C44 1.0(4)
C74 C84 C94 N34 175.9(2)
C54 C44 C94 C84 -1.9(3)
N14 C44 C94 C84 177.6(2)
C54 C44 C94 N34 -176.8(2)
N14 C44 C94 N34 2.6(3)
Ru2 N34 C94 C84 -125.5(2)
Ru2 N34 C94 C44 49.4(2)
C14 N24 C104 C114 -110.8(2)
C34 N24 C104 C114 69.3(3)
N24 C104 C114 C124 169.72(19)
C104 C114 C124 C134 -176.2(2)
C45 O15 C15 C25B 33.7(11)
C45 O15 C15 C25A 1.3(9)
O15 C15 C25A C35 18.5(13)
C25B C15 C25A C35 -70.7(7)
O15 C15 C25B C35 -34.5(16)
C25A C15 C25B C35 66.1(8)
C15 C25A C35 C25B 69.2(7)
C15 C25A C35 C45 -29.1(12)
C15 C25B C35 C25A -68.7(8)
C15 C25B C35 C45 21.4(16)
C15 O15 C45 C35 -20.1(6)
C25A C35 C45 O15 31.8(9)
C25B C35 C45 O15 -1.7(12)
C46A O16 C16 C26 5.9(11)
C46B O16 C16 C26 5.0(12)
O16 C16 C26 C36A -21.8(9)
O16 C16 C26 C36B 9.3(10)
C36B C26 C36A C46A -82.4(15)
C16 C26 C36A C46A 29.7(14)
C16 O16 C46A C36A 11.8(14)
C46B O16 C46A C36A 20(15)
C26 C36A C46A O16 -26.7(16)
C36A C26 C36B C46B 58.9(15)
C16 C26 C36B C46B -18.2(14)
C16 O16 C46B C36B -17.7(19)
C46A O16 C46B C36B 171(17)
C26 C36B C46B O16 22(2)
